data_7249577
loop_
_publ_author_name
'Coloma, Isabel'
'Herrero, Santiago'
'Cortijo, Miguel'

_publ_section_title
;
 Intrinsically chiral paddlewheel diruthenium complexes
;
_journal_issue 47
_journal_name_full CrystEngComm
_journal_page_first 6739
_journal_page_last 6747
_journal_paper_doi 10.1039/D4CE01040J
_journal_volume 26
_journal_year 2024
_chemical_formula_moiety 'C38 H40 Cl N6 O6 Ru2, C3 H6'
_chemical_formula_sum 'C41 H46 Cl N6 O6 Ru2'
_chemical_formula_weight 956.43
_space_group_crystal_system triclinic
_space_group_IT_number 2
_space_group_name_Hall '-P 1'
_space_group_name_H-M_alt 'P -1'
_atom_sites_solution_hydrogens mixed
_atom_sites_solution_primary dual
_audit_creation_date 2023-12-11
_audit_creation_method
;
Olex2 1.2
(compiled 2018.05.29 svn.r3508 for OlexSys, GUI svn.r5506)
;
_audit_update_record
;
2024-09-16 deposited with the CCDC.	2024-11-13 downloaded from the CCDC.
;
_cell_angle_alpha 93.766(2)
_cell_angle_beta 109.216(3)
_cell_angle_gamma 112.885(3)
_cell_formula_units_Z 2
_cell_length_a 12.9823(4)
_cell_length_b 13.7386(4)
_cell_length_c 14.3812(4)
_cell_measurement_reflns_used 16502
_cell_measurement_temperature 150.00(10)
_cell_measurement_theta_max 68.1420
_cell_measurement_theta_min 3.3290
_cell_volume 2175.45(14)
_computing_cell_refinement 'CrysAlisPro 1.171.43.100a (Rigaku OD, 2023)'
_computing_data_collection 'CrysAlisPro system (CCD 43.98a 64-bit (release 24-11-2023))'
_computing_data_reduction 'CrysAlisPro 1.171.43.100a (Rigaku OD, 2023)'
_computing_molecular_graphics 'Olex2 (Dolomanov et al., 2009)'
_computing_publication_material 'Olex2 (Dolomanov et al., 2009)'
_computing_structure_refinement 'ShelXL (Sheldrick, 2015)'
_computing_structure_solution 'ShelXT (Sheldrick, 2015)'
_diffrn_ambient_environment N~2~
_diffrn_ambient_temperature 150.00(10)
_diffrn_detector 'Hybrid Pixel Array Detector'
_diffrn_detector_area_resol_mean 10.0000
_diffrn_detector_type 'HyPix-Arc 100'
_diffrn_measured_fraction_theta_full 1.000
_diffrn_measured_fraction_theta_max 0.947
_diffrn_measurement_details
;
List of Runs (angles in degrees, time in seconds):

  # Type    Start    End  Width  t~exp~   \w     \q     \k     \f   Frames
#--------------------------------------------------------------------------
  1  \w     34.00  70.00   0.50    0.42    --  105.13-125.00 120.00   72
  2  \w     86.00 111.00   0.50    0.42    --  105.13-125.00 120.00   50
  3  \w     55.00 104.00   0.50    0.42    --  105.13-125.00  60.00   98
  4  \w     59.00  96.00   0.50    0.42    --  105.13 -95.00 -90.00   74
  5  \w     62.00  87.00   0.50    0.42    --  105.13 -95.00-150.00   50
  6  \w     33.00 111.00   0.50    0.42    --  105.13-125.00 -90.00  156
  7  \w     38.00  68.00   0.50    0.42    --  105.13 -95.00  60.00   60
  8  \w     43.00  75.00   0.50    0.42    --  105.13 -61.00 120.00   64
  9  \w     36.00  73.00   0.50    0.42    --  105.13 -61.00  90.00   74
 10  \w     36.00  61.00   0.50    0.42    --  105.13 -61.00 -30.00   50
 11  \w     27.00  52.00   0.50    0.42    --  105.13 -45.00  30.00   50
 12  \w     40.00  65.00   0.50    0.42    --  105.13 -61.00 -90.00   50
 13  \w    -29.00  32.00   0.50    0.22    --   48.48 -48.00-178.00  122
 14  \w     28.00  53.00   0.50    0.42    --  105.13 -48.00-178.00   50
 15  \w     27.00  53.00   0.50    0.42    --  105.13 -45.00 -90.00   52
 16  \w     27.00  54.00   0.50    0.42    --  105.13 -45.00 -30.00   54
 17  \w     28.00  53.00   0.50    0.42    --  105.13 -45.00  60.00   50
 18  \w     53.00  79.00   0.50    0.22    --   48.48  48.00 -30.00   52
 19  \w    109.00 135.00   0.50    0.42    --  105.13  48.00 -30.00   52
 20  \w     90.00 138.00   0.50    0.42    --  105.13  30.00 -90.00   96
 21  \w    129.00 168.00   0.50    0.42    --  105.13  45.00 -90.00   78
 22  \w    110.00 178.00   0.50    0.42    --  105.13  45.00-180.00  136
 23  \w    -23.00  29.00   0.50    0.22    --  -49.98  19.00 120.00  104
 24  \w    -41.00 -15.00   0.50    0.42    --  -87.78  45.00  60.00   52
 25  \w   -102.00 -35.00   0.50    0.42    --  -87.78  77.00 120.00  134
 26  \w    -42.00 -10.00   0.50    0.42    --  -87.78  45.00 150.00   64
 27  \w    -49.00  28.00   0.50    0.22    --  -49.98  48.00 -30.00  154
 28  \w    -44.00 -15.00   0.50    0.42    --  -87.78  45.00  30.00   58
 29  \w    -43.00 -17.00   0.50    0.42    --  -87.78  48.00 -30.00   52
 30  \w    -67.00 -30.00   0.50    0.42    --  -87.78  61.00 -90.00   74
 31  \w    -46.00 -16.00   0.50    0.42    --  -87.78  45.00-180.00   60
 32  \w   -124.00 -25.00   0.50    0.42    --  -95.50 142.00 -91.76  198
 33  \w   -108.00 -48.00   0.50    0.42    --  -95.50 108.00 160.54  120
 34  \w   -145.00 -79.00   0.50    0.42    --  -87.78 -30.00  60.00  132
 35  \w   -159.00 -85.00   0.50    0.42    --  -87.78-125.00 150.00  148
 36  \w   -160.00 -71.00   0.50    0.42    --  -87.78 -48.00-178.00  178
 37  \w   -123.00 -48.00   0.50    0.22    --  -49.98 -48.00-178.00  150
;
_diffrn_measurement_device 'four-circle diffractometer'
_diffrn_measurement_device_type 'XtaLAB Synergy R, HyPix-Arc 100'
_diffrn_measurement_method '\w scans'
_diffrn_orient_matrix_type 'CrysAlisPro convention (1999,Acta A55,543-557)'
_diffrn_orient_matrix_UB_11 -0.0931085000
_diffrn_orient_matrix_UB_12 0.0338015000
_diffrn_orient_matrix_UB_13 0.0181060000
_diffrn_orient_matrix_UB_21 -0.0229479000
_diffrn_orient_matrix_UB_22 -0.0827293000
_diffrn_orient_matrix_UB_23 0.0668046000
_diffrn_orient_matrix_UB_31 0.1014397000
_diffrn_orient_matrix_UB_32 0.0871599000
_diffrn_orient_matrix_UB_33 0.0935263000
_diffrn_radiation_monochromator mirror
_diffrn_radiation_probe x-ray
_diffrn_radiation_type CuK\a
_diffrn_radiation_wavelength 1.54184
_diffrn_reflns_av_R_equivalents 0.0151
_diffrn_reflns_av_unetI/netI 0.0157
_diffrn_reflns_Laue_measured_fraction_full 1.000
_diffrn_reflns_Laue_measured_fraction_max 0.947
_diffrn_reflns_limit_h_max 16
_diffrn_reflns_limit_h_min -16
_diffrn_reflns_limit_k_max 17
_diffrn_reflns_limit_k_min -17
_diffrn_reflns_limit_l_max 18
_diffrn_reflns_limit_l_min -16
_diffrn_reflns_number 25322
_diffrn_reflns_point_group_measured_fraction_full 1.000
_diffrn_reflns_point_group_measured_fraction_max 0.947
_diffrn_reflns_theta_full 67.684
_diffrn_reflns_theta_max 77.072
_diffrn_reflns_theta_min 3.338
_diffrn_source 'Rotating-anode X-ray tube'
_diffrn_source_type 'PhotonJet R (Cu) X-ray Source'
_exptl_absorpt_coefficient_mu 6.603
_exptl_absorpt_correction_T_max 0.737
_exptl_absorpt_correction_T_min 0.520
_exptl_absorpt_correction_type gaussian
_exptl_absorpt_process_details
;
CrysAlisPro 1.171.43.100a (Rigaku Oxford Diffraction, 2023)
Numerical absorption correction based on gaussian integration over
a multifaceted crystal model
Empirical absorption correction using spherical harmonics,
implemented in SCALE3 ABSPACK scaling algorithm.
;
_exptl_crystal_colour violet
_exptl_crystal_colour_primary violet
_exptl_crystal_density_diffrn 1.460
_exptl_crystal_description prism
_exptl_crystal_F_000 974
_exptl_crystal_size_max 0.146
_exptl_crystal_size_mid 0.079
_exptl_crystal_size_min 0.069
_refine_diff_density_max 1.326
_refine_diff_density_min -0.696
_refine_diff_density_rms 0.104
_refine_ls_extinction_method none
_refine_ls_goodness_of_fit_ref 1.094
_refine_ls_hydrogen_treatment mixed
_refine_ls_matrix_type full
_refine_ls_number_parameters 626
_refine_ls_number_reflns 8721
_refine_ls_number_restraints 0
_refine_ls_restrained_S_all 1.094
_refine_ls_R_factor_all 0.0366
_refine_ls_R_factor_gt 0.0352
_refine_ls_shift/su_max 0.001
_refine_ls_shift/su_mean 0.000
_refine_ls_structure_factor_coef Fsqd
_refine_ls_weighting_details 'w=1/[\s^2^(Fo^2^)+(0.0708P)^2^+2.6225P] where P=(Fo^2^+2Fc^2^)/3'
_refine_ls_weighting_scheme calc
_refine_ls_wR_factor_gt 0.1165
_refine_ls_wR_factor_ref 0.1177
_reflns_Friedel_coverage 0.000
_reflns_number_gt 8206
_reflns_number_total 8721
_reflns_threshold_expression 'I > 2\s(I)'
_cod_data_source_file d4ce01040j2.cif
_cod_data_source_block ic176c
_cod_depositor_comments 'Adding full bibliography for 7249576--7249579.cif.'
_cod_original_cell_volume 2175.45(12)
_cod_database_code 7249577
_shelx_shelxl_version_number 2018/1
_chemical_oxdiff_formula C37H40N6O34Ru2Cl
_chemical_oxdiff_usercomment 'IC176C 150K'
_shelx_space_group_comment
;
The symmetry employed for this shelxl refinement is uniquely defined
by the following loop, which should always be used as a source of
symmetry information in preference to the above space-group names.
They are only intended as comments.
;
_shelx_estimated_absorpt_t_max 0.659
_shelx_estimated_absorpt_t_min 0.446
_diffrn_oxdiff_digest_frames 0153373d3283418857a8999d28a92af1db03268f633
_reflns_odcompleteness_completeness 99.81
_reflns_odcompleteness_iscentric 1
_reflns_odcompleteness_theta 68.13
_olex2_refinement_description
;
1. Fixed Uiso
 At 1.2 times of:
  All C(H) groups, All C(H,H) groups, All C(H,H,H,H) groups
 At 1.5 times of:
  All C(H,H,H) groups
2. Others
 Sof(H18A)=Sof(C19B)=Sof(H19B)=Sof(C20B)=Sof(C21B)=Sof(H21B)=Sof(C22B)=
 Sof(H22B)=Sof(C23B)=Sof(H23D)=Sof(H23E)=Sof(H23F)=Sof(O3B)=1-FVAR(1)
 Sof(H18)=Sof(C19A)=Sof(H19A)=Sof(C20A)=Sof(C21A)=Sof(H21A)=Sof(C22A)=
 Sof(H22A)=Sof(C23A)=Sof(H23A)=Sof(H23B)=Sof(H23C)=Sof(O3A)=FVAR(1)
 Sof(C39B)=Sof(H39C)=Sof(H39D)=Sof(C41B)=Sof(H41C)=Sof(H41D)=Sof(C42B)=
 Sof(H42C)=Sof(H42D)=Sof(H40C)=Sof(H40D)=Sof(H43C)=Sof(H43D)=Sof(H44C)=
 Sof(H44D)=0.5*(1-FVAR(3))
 Sof(C39A)=Sof(H39A)=Sof(H39B)=Sof(C41A)=Sof(H41A)=Sof(H41B)=Sof(C42A)=
 Sof(H42A)=Sof(H42B)=Sof(H40A)=Sof(H40B)=Sof(H43A)=Sof(H43B)=Sof(H44A)=
 Sof(H44B)=0.5*FVAR(3)
 Fixed Sof: C40(0.5) C43(0.5) C44(0.5)
3.a Secondary CH2 refined with riding coordinates:
 C39A(H39A,H39B), C41A(H41A,H41B), C42A(H42A,H42B), C39B(H39C,H39D), C41B(H41C,
 H41D), C42B(H42C,H42D), C40(H40A,H40B), C40(H40C,H40D), C43(H43A,H43B),
 C43(H43C,H43D), C44(H44A,H44B), C44(H44C,H44D)
3.b Aromatic/amide H refined with riding coordinates:
 C1(H1), C3(H3), C4(H4), C6(H6), C7(H7), C10(H10), C11(H11), C13(H13),
 C14(H14), C16(H16), C18(H18A), C18(H18), C19A(H19A), C21A(H21A), C22A(H22A),
 C19B(H19B), C21B(H21B), C22B(H22B), C25(H25), C26(H26), C28(H28), C29(H29),
 C34(H34), C35(H35), C36(H36)
3.c Idealised Me refined as rotating group:
 C8(H8A,H8B,H8C), C15(H15A,H15B,H15C), C23A(H23A,H23B,H23C), C23B(H23D,H23E,
 H23F), C30(H30A,H30B,H30C), C32(H32A,H32B,H32C), C38(H38A,H38B,H38C)
;
_olex2_submission_special_instructions 'No special instructions were received'
_oxdiff_exptl_absorpt_empirical_details
;
Empirical correction (ABSPACK) includes:
- Absorption correction using spherical harmonics
- Frame scaling
- Detector area scaling
;
_oxdiff_exptl_absorpt_empirical_full_max 1.204
_oxdiff_exptl_absorpt_empirical_full_min 0.889

loop_
_space_group_symop_operation_xyz
'x, y, z'
'-x, -y, -z'

loop_
_atom_site_label
_atom_site_type_symbol
_atom_site_fract_x
_atom_site_fract_y
_atom_site_fract_z
_atom_site_U_iso_or_equiv
_atom_site_adp_type
_atom_site_occupancy
_atom_site_site_symmetry_order
_atom_site_calc_flag
_atom_site_refinement_flags_posn
_atom_site_refinement_flags_adp
_atom_site_refinement_flags_occupancy
_atom_site_disorder_assembly
_atom_site_disorder_group
C1 C 0.7015(3) 0.7432(3) 0.7022(2) 0.0337(6) Uani 1 1 d . . . . .
H1 H 0.627052 0.747630 0.671254 0.040 Uiso 1 1 calc R . . . .
C2 C 0.6983(3) 0.8029(3) 0.8582(2) 0.0322(6) Uani 1 1 d . . . . .
C3 C 0.7495(3) 0.9077(3) 0.9133(2) 0.0371(7) Uani 1 1 d . . . . .
H3 H 0.820574 0.960537 0.909229 0.045 Uiso 1 1 calc R . . . .
C4 C 0.6984(3) 0.9370(3) 0.9748(2) 0.0368(7) Uani 1 1 d . . . . .
H4 H 0.734229 1.009449 1.012215 0.044 Uiso 1 1 calc R . . . .
C5 C 0.5956(3) 0.8605(3) 0.9813(2) 0.0347(6) Uani 1 1 d . . . . .
C6 C 0.5403(3) 0.7554(3) 0.9232(2) 0.0375(7) Uani 1 1 d . . . . .
H6 H 0.467592 0.703486 0.925519 0.045 Uiso 1 1 calc R . . . .
C7 C 0.5918(3) 0.7268(3) 0.8618(2) 0.0359(7) Uani 1 1 d . . . . .
H7 H 0.554189 0.655056 0.822183 0.043 Uiso 1 1 calc R . . . .
C8 C 0.6024(4) 0.9812(3) 1.1137(3) 0.0508(9) Uani 1 1 d . . . . .
H8A H 0.607268 1.039596 1.077174 0.076 Uiso 1 1 calc GR . . . .
H8B H 0.684401 0.991895 1.155298 0.076 Uiso 1 1 calc GR . . . .
H8C H 0.558199 0.982147 1.157125 0.076 Uiso 1 1 calc GR . . . .
C9 C 0.6898(3) 0.6902(3) 0.5374(2) 0.0377(7) Uani 1 1 d . . . . .
C10 C 0.6374(5) 0.5853(3) 0.4790(3) 0.0610(11) Uani 1 1 d . . . . .
H10 H 0.638217 0.527040 0.510866 0.073 Uiso 1 1 calc R . . . .
C11 C 0.5842(6) 0.5659(4) 0.3750(3) 0.0794(16) Uani 1 1 d . . . . .
H11 H 0.549526 0.494557 0.335395 0.095 Uiso 1 1 calc R . . . .
C12 C 0.5814(5) 0.6502(4) 0.3285(3) 0.0625(11) Uani 1 1 d . . . . .
C13 C 0.6319(4) 0.7534(4) 0.3848(3) 0.0538(9) Uani 1 1 d . . . . .
H13 H 0.629829 0.811390 0.352896 0.065 Uiso 1 1 calc R . . . .
C14 C 0.6866(3) 0.7722(3) 0.4900(3) 0.0464(8) Uani 1 1 d . . . . .
H14 H 0.722262 0.843881 0.529232 0.056 Uiso 1 1 calc R . . . .
C15 C 0.5202(7) 0.7021(6) 0.1713(4) 0.102(2) Uani 1 1 d . . . . .
H15A H 0.472659 0.669477 0.099199 0.152 Uiso 1 1 calc GR . . . .
H15B H 0.603075 0.751995 0.181286 0.152 Uiso 1 1 calc GR . . . .
H15C H 0.482979 0.742057 0.196537 0.152 Uiso 1 1 calc GR . . . .
C16 C 0.8103(3) 0.5299(3) 0.8090(3) 0.0377(7) Uani 1 1 d . . . . .
H16 H 0.774509 0.457338 0.815782 0.045 Uiso 1 1 calc R . . . .
C17 C 0.8277(4) 0.5846(3) 0.9741(3) 0.0439(8) Uani 1 1 d . . . . .
C18 C 0.9215(5) 0.5845(5) 1.0524(4) 0.094(2) Uani 1 1 d . . . . .
H18A H 0.995822 0.590799 1.049358 0.113 Uiso 0.520(12) 1 calc R . P A 2
H18 H 0.994959 0.612591 1.041489 0.113 Uiso 0.480(12) 1 calc R . P A 1
C19A C 0.9362(11) 0.5555(11) 1.1385(9) 0.059(3) Uani 0.480(12) 1 d . . P A 1
H19A H 0.999057 0.537453 1.175918 0.071 Uiso 0.480(12) 1 calc R . P A 1
C20A C 0.8436(16) 0.5558(9) 1.1654(9) 0.040(3) Uani 0.480(12) 1 d . . P A 1
C21A C 0.7492(13) 0.5689(10) 1.0976(9) 0.048(2) Uani 0.480(12) 1 d . . P A 1
H21A H 0.683957 0.566025 1.115340 0.057 Uiso 0.480(12) 1 calc R . P A 1
C22A C 0.7486(12) 0.5865(12) 1.0023(9) 0.049(3) Uani 0.480(12) 1 d . . P A 1
H22A H 0.685396 0.600272 0.958417 0.059 Uiso 0.480(12) 1 calc R . P A 1
C23A C 0.7713(11) 0.5531(9) 1.2960(9) 0.062(3) Uani 0.480(12) 1 d . . P A 1
H23A H 0.688974 0.501031 1.251292 0.092 Uiso 0.480(12) 1 calc GR . P A 1
H23B H 0.778885 0.626936 1.296836 0.092 Uiso 0.480(12) 1 calc GR . P A 1
H23C H 0.787781 0.540387 1.364573 0.092 Uiso 0.480(12) 1 calc GR . P A 1
O3A O 0.8545(6) 0.5400(6) 1.2610(5) 0.057(2) Uani 0.480(12) 1 d . . P A 1
C19B C 0.8898(15) 0.5724(9) 1.1475(7) 0.048(3) Uani 0.520(12) 1 d . . P A 2
H19B H 0.953999 0.586974 1.210335 0.057 Uiso 0.520(12) 1 calc R . P A 2
C20B C 0.7756(16) 0.5421(8) 1.1471(9) 0.048(2) Uani 0.520(12) 1 d . . P A 2
C21B C 0.6787(12) 0.5258(10) 1.0604(9) 0.058(3) Uani 0.520(12) 1 d . . P A 2
H21B H 0.599214 0.500427 1.059940 0.069 Uiso 0.520(12) 1 calc R . P A 2
C22B C 0.6996(11) 0.5471(10) 0.9740(9) 0.047(2) Uani 0.520(12) 1 d . . P A 2
H22B H 0.634298 0.538512 0.914159 0.056 Uiso 0.520(12) 1 calc R . P A 2
C23B C 0.8486(15) 0.5355(11) 1.3220(9) 0.094(4) Uani 0.520(12) 1 d . . P A 2
H23D H 0.885468 0.487803 1.311444 0.141 Uiso 0.520(12) 1 calc GR . P A 2
H23E H 0.818784 0.518785 1.376140 0.141 Uiso 0.520(12) 1 calc GR . P A 2
H23F H 0.909254 0.611179 1.341018 0.141 Uiso 0.520(12) 1 calc GR . P A 2
O3B O 0.7501(8) 0.5190(6) 1.2312(6) 0.070(3) Uani 0.520(12) 1 d . . P A 2
C24 C 0.7869(3) 0.4616(3) 0.6431(3) 0.0379(7) Uani 1 1 d . . . . .
C25 C 0.6715(4) 0.3762(3) 0.6105(3) 0.0520(9) Uani 1 1 d . . . . .
H25 H 0.623031 0.371987 0.648601 0.062 Uiso 1 1 calc R . . . .
C26 C 0.6262(5) 0.2978(4) 0.5246(3) 0.0630(11) Uani 1 1 d . . . . .
H26 H 0.547696 0.239711 0.504651 0.076 Uiso 1 1 calc R . . . .
C27 C 0.6924(5) 0.3027(4) 0.4685(3) 0.0668(13) Uani 1 1 d . . . . .
C28 C 0.8080(5) 0.3846(4) 0.4987(4) 0.0704(13) Uani 1 1 d . . . . .
H28 H 0.855178 0.387208 0.459755 0.084 Uiso 1 1 calc R . . . .
C29 C 0.8561(4) 0.4649(3) 0.5880(3) 0.0567(10) Uani 1 1 d . . . . .
H29 H 0.936199 0.520908 0.609716 0.068 Uiso 1 1 calc R . . . .
C30 C 0.6877(7) 0.2269(6) 0.3129(5) 0.105(2) Uani 1 1 d . . . . .
H30A H 0.632703 0.168235 0.252859 0.157 Uiso 1 1 calc GR . . . .
H30B H 0.762709 0.219192 0.344007 0.157 Uiso 1 1 calc GR . . . .
H30C H 0.706423 0.296873 0.293402 0.157 Uiso 1 1 calc GR . . . .
C31 C 1.1279(3) 0.7278(3) 0.8693(3) 0.0389(7) Uani 1 1 d . . . . .
C32 C 1.2441(3) 0.7190(3) 0.9184(3) 0.0511(9) Uani 1 1 d . . . . .
H32A H 1.302128 0.784177 0.971568 0.077 Uiso 1 1 calc GR . . . .
H32B H 1.277517 0.712018 0.867702 0.077 Uiso 1 1 calc GR . . . .
H32C H 1.228640 0.655126 0.947971 0.077 Uiso 1 1 calc GR . . . .
C33 C 1.0322(3) 0.9441(3) 0.7676(2) 0.0339(6) Uani 1 1 d . . . . .
C34 C 1.0929(3) 1.0520(3) 0.7582(3) 0.0423(7) Uani 1 1 d . . . . .
H34 H 1.112227 1.111724 0.808543 0.051 Uiso 1 1 calc R . . . .
C35 C 1.1230(4) 1.0688(3) 0.6765(3) 0.0498(9) Uani 1 1 d . . . . .
H35 H 1.163272 1.140620 0.669550 0.060 Uiso 1 1 calc R . . . .
C36 C 1.0945(4) 0.9800(3) 0.6023(3) 0.0509(9) Uani 1 1 d . . . . .
H36 H 1.118055 0.991553 0.546554 0.061 Uiso 1 1 calc R . . . .
C37 C 1.0331(3) 0.8776(3) 0.6111(3) 0.0429(8) Uani 1 1 d . . . . .
C38 C 0.9948(4) 0.7790(3) 0.5333(3) 0.0513(9) Uani 1 1 d . . . . .
H38A H 0.906706 0.746447 0.496531 0.077 Uiso 1 1 calc GR . . . .
H38B H 1.017769 0.726349 0.566642 0.077 Uiso 1 1 calc GR . . . .
H38C H 1.034812 0.799591 0.485851 0.077 Uiso 1 1 calc GR . . . .
Cl03 Cl 0.96303(7) 0.84679(6) 1.03812(5) 0.03522(16) Uani 1 1 d . . . . .
N1 N 0.7566(2) 0.7716(2) 0.8009(2) 0.0325(5) Uani 1 1 d . . . . .
N2 N 0.7471(2) 0.7083(2) 0.6443(2) 0.0343(6) Uani 1 1 d . . . . .
N3 N 0.8403(3) 0.6101(2) 0.8826(2) 0.0355(6) Uani 1 1 d . . . . .
N4 N 0.8292(3) 0.5488(2) 0.7255(2) 0.0366(6) Uani 1 1 d . . . . .
N5 N 1.0051(2) 0.9201(2) 0.8469(2) 0.0333(5) Uani 1 1 d . . . . .
N6 N 1.0000(3) 0.8587(2) 0.6921(2) 0.0352(6) Uani 1 1 d . . . . .
O1 O 0.5402(2) 0.8792(2) 1.04287(18) 0.0434(5) Uani 1 1 d . . . . .
O2 O 0.5228(4) 0.6198(3) 0.2246(2) 0.0905(12) Uani 1 1 d . . . . .
O4 O 0.6334(4) 0.2219(3) 0.3806(3) 0.0959(13) Uani 1 1 d . . . . .
O5 O 1.0874(2) 0.76167(19) 0.92668(18) 0.0377(5) Uani 1 1 d . . . . .
O6 O 1.0757(2) 0.70048(19) 0.77342(19) 0.0393(5) Uani 1 1 d . . . . .
Ru1 Ru 0.92157(2) 0.76935(2) 0.86625(2) 0.02846(9) Uani 1 1 d . . . . .
Ru2 Ru 0.90950(2) 0.70412(2) 0.70952(2) 0.03160(9) Uani 1 1 d . . . . .
C39A C 0.3606(12) -0.1311(14) 0.2545(11) 0.062(5) Uani 0.298(10) 1 d . . P B 1
H39A H 0.400494 -0.164207 0.304848 0.074 Uiso 0.298(10) 1 calc R . P B 1
H39B H 0.384367 -0.136300 0.196316 0.074 Uiso 0.298(10) 1 calc R . P B 1
C41A C 0.3564(16) -0.0162(14) 0.377(2) 0.076(7) Uani 0.298(10) 1 d . . P B 1
H41A H 0.420649 -0.009501 0.441695 0.091 Uiso 0.298(10) 1 calc R . P B 1
H41B H 0.353473 0.054847 0.380017 0.091 Uiso 0.298(10) 1 calc R . P B 1
C42A C 0.2521(16) -0.0871(12) 0.3778(13) 0.060(5) Uani 0.298(10) 1 d . . P B 1
H42A H 0.205527 -0.047126 0.386301 0.073 Uiso 0.298(10) 1 calc R . P B 1
H42B H 0.270149 -0.118651 0.437633 0.073 Uiso 0.298(10) 1 calc R . P B 1
C39B C 0.297(2) -0.1286(17) 0.1940(17) 0.059(7) Uani 0.202(10) 1 d . . P B 2
H39C H 0.253395 -0.098474 0.143096 0.071 Uiso 0.202(10) 1 calc R . P B 2
H39D H 0.336795 -0.162002 0.162944 0.071 Uiso 0.202(10) 1 calc R . P B 2
C41B C 0.318(2) -0.0003(14) 0.3340(17) 0.036(4) Uani 0.202(10) 1 d . . P B 2
H41C H 0.365507 0.030693 0.407270 0.043 Uiso 0.202(10) 1 calc R . P B 2
H41D H 0.310070 0.060168 0.303424 0.043 Uiso 0.202(10) 1 calc R . P B 2
C42B C 0.2121(17) -0.0647(17) 0.3253(17) 0.047(5) Uani 0.202(10) 1 d . . P B 2
H42C H 0.153869 -0.041849 0.280072 0.057 Uiso 0.202(10) 1 calc R . P B 2
H42D H 0.207473 -0.056180 0.392464 0.057 Uiso 0.202(10) 1 calc R . P B 2
C40 C 0.3995(10) -0.0319(9) 0.2935(11) 0.096(4) Uani 0.5 1 d . . P . .
H40A H 0.371541 0.004781 0.240389 0.115 Uiso 0.298(10) 1 calc R . P B 1
H40B H 0.489233 0.002451 0.321292 0.115 Uiso 0.298(10) 1 calc R . P B 1
H40C H 0.448754 -0.059073 0.343325 0.115 Uiso 0.202(10) 1 calc R . P B 2
H40D H 0.453720 0.029691 0.274489 0.115 Uiso 0.202(10) 1 calc R . P B 2
C43 C 0.1731(7) -0.1777(8) 0.2871(6) 0.063(2) Uani 0.5 1 d . . P . .
H43A H 0.141613 -0.245653 0.310011 0.076 Uiso 0.298(10) 1 calc R . P B 1
H43B H 0.102749 -0.164880 0.248130 0.076 Uiso 0.298(10) 1 calc R . P B 1
H43C H 0.084015 -0.213220 0.250265 0.076 Uiso 0.202(10) 1 calc R . P B 2
H43D H 0.193340 -0.212363 0.344318 0.076 Uiso 0.202(10) 1 calc R . P B 2
C44 C 0.2300(8) -0.1932(9) 0.2202(7) 0.069(3) Uani 0.5 1 d . . P B .
H44A H 0.191936 -0.175966 0.155682 0.083 Uiso 0.298(10) 1 calc R . P B 1
H44B H 0.211092 -0.271018 0.205562 0.083 Uiso 0.298(10) 1 calc R . P B 1
H44C H 0.272295 -0.236743 0.250390 0.083 Uiso 0.202(10) 1 calc R . P B 2
H44D H 0.162261 -0.241634 0.157140 0.083 Uiso 0.202(10) 1 calc R . P B 2
H5 H 1.029(4) 0.980(4) 0.894(3) 0.050(12) Uiso 1 1 d . . . . .

loop_
_atom_site_aniso_label
_atom_site_aniso_U_11
_atom_site_aniso_U_22
_atom_site_aniso_U_33
_atom_site_aniso_U_23
_atom_site_aniso_U_13
_atom_site_aniso_U_12
C1 0.0271(14) 0.0418(17) 0.0291(15) 0.0008(13) 0.0116(12) 0.0125(13)
C2 0.0276(14) 0.0422(17) 0.0270(14) 0.0017(12) 0.0116(12) 0.0155(13)
C3 0.0312(15) 0.0380(16) 0.0393(16) 0.0024(13) 0.0168(13) 0.0105(13)
C4 0.0339(15) 0.0366(16) 0.0362(16) -0.0020(13) 0.0129(13) 0.0136(13)
C5 0.0306(15) 0.0476(18) 0.0287(14) 0.0007(13) 0.0119(12) 0.0206(14)
C6 0.0274(14) 0.0436(17) 0.0368(16) 0.0008(13) 0.0149(13) 0.0101(13)
C7 0.0299(15) 0.0380(16) 0.0311(15) -0.0051(12) 0.0109(12) 0.0090(13)
C8 0.051(2) 0.059(2) 0.0439(19) -0.0065(17) 0.0212(17) 0.0258(18)
C9 0.0359(16) 0.0481(18) 0.0263(15) 0.0028(13) 0.0146(13) 0.0141(14)
C10 0.088(3) 0.052(2) 0.0286(17) 0.0014(16) 0.0063(19) 0.031(2)
C11 0.125(5) 0.066(3) 0.0295(19) -0.0051(19) 0.004(2) 0.049(3)
C12 0.084(3) 0.082(3) 0.0294(18) 0.0117(19) 0.021(2) 0.044(3)
C13 0.061(2) 0.060(2) 0.050(2) 0.0264(19) 0.0319(19) 0.026(2)
C14 0.0452(19) 0.0466(19) 0.0435(19) 0.0081(15) 0.0207(16) 0.0135(16)
C15 0.130(6) 0.142(6) 0.046(3) 0.046(3) 0.030(3) 0.072(5)
C16 0.0396(17) 0.0329(16) 0.0344(17) -0.0005(13) 0.0151(14) 0.0103(14)
C17 0.068(2) 0.0273(15) 0.0319(17) 0.0039(13) 0.0207(17) 0.0152(16)
C18 0.071(3) 0.081(4) 0.065(3) 0.043(3) -0.002(2) -0.012(3)
C19A 0.048(6) 0.075(7) 0.067(7) 0.037(5) 0.029(5) 0.031(5)
C20A 0.053(8) 0.041(5) 0.034(5) 0.013(3) 0.021(6) 0.025(6)
C21A 0.056(7) 0.070(7) 0.035(5) 0.015(5) 0.027(5) 0.037(6)
C22A 0.049(7) 0.073(9) 0.036(6) 0.014(5) 0.023(5) 0.031(6)
C23A 0.086(7) 0.068(6) 0.041(6) 0.013(5) 0.033(5) 0.036(5)
O3A 0.064(5) 0.077(4) 0.043(4) 0.028(3) 0.025(3) 0.036(3)
C19B 0.054(9) 0.049(5) 0.027(5) 0.002(3) 0.005(5) 0.018(6)
C20B 0.071(8) 0.050(5) 0.039(6) 0.013(4) 0.029(6) 0.035(6)
C21B 0.059(6) 0.081(7) 0.061(6) 0.036(5) 0.040(6) 0.041(6)
C22B 0.046(6) 0.058(7) 0.044(6) 0.020(5) 0.026(5) 0.023(5)
C23B 0.135(12) 0.117(10) 0.038(6) 0.027(6) 0.035(6) 0.059(9)
O3B 0.114(7) 0.089(5) 0.049(4) 0.035(4) 0.054(4) 0.064(5)
C24 0.0413(17) 0.0350(16) 0.0338(16) -0.0041(13) 0.0126(14) 0.0163(14)
C25 0.050(2) 0.0415(19) 0.050(2) -0.0057(16) 0.0148(17) 0.0109(16)
C26 0.066(3) 0.045(2) 0.049(2) -0.0091(18) 0.012(2) 0.008(2)
C27 0.084(3) 0.040(2) 0.049(2) -0.0088(18) 0.014(2) 0.013(2)
C28 0.094(4) 0.071(3) 0.063(3) 0.001(2) 0.051(3) 0.038(3)
C29 0.062(2) 0.047(2) 0.064(3) -0.0052(18) 0.038(2) 0.0180(19)
C30 0.115(5) 0.104(5) 0.070(4) -0.029(3) 0.033(4) 0.033(4)
C31 0.0295(15) 0.0342(16) 0.0483(19) -0.0007(14) 0.0151(14) 0.0107(13)
C32 0.0353(17) 0.052(2) 0.062(2) 0.0005(18) 0.0148(17) 0.0208(16)
C33 0.0308(15) 0.0372(16) 0.0313(15) 0.0030(13) 0.0130(13) 0.0125(13)
C34 0.0433(18) 0.0399(18) 0.0433(19) 0.0063(14) 0.0208(15) 0.0148(15)
C35 0.055(2) 0.0431(19) 0.052(2) 0.0136(16) 0.0297(18) 0.0148(17)
C36 0.057(2) 0.056(2) 0.044(2) 0.0132(17) 0.0321(18) 0.0184(19)
C37 0.0415(18) 0.051(2) 0.0357(17) 0.0056(15) 0.0217(15) 0.0148(16)
C38 0.055(2) 0.056(2) 0.0395(19) 0.0000(16) 0.0295(17) 0.0135(18)
Cl03 0.0422(4) 0.0333(4) 0.0260(3) -0.0011(3) 0.0119(3) 0.0146(3)
N1 0.0261(12) 0.0419(14) 0.0285(13) -0.0007(11) 0.0119(10) 0.0141(11)
N2 0.0274(12) 0.0446(15) 0.0255(12) -0.0014(11) 0.0097(10) 0.0122(11)
N3 0.0397(14) 0.0303(13) 0.0319(14) -0.0001(11) 0.0164(12) 0.0098(11)
N4 0.0358(14) 0.0332(13) 0.0348(14) -0.0054(11) 0.0157(12) 0.0095(11)
N5 0.0336(13) 0.0327(13) 0.0295(13) 0.0005(11) 0.0132(11) 0.0106(11)
N6 0.0322(13) 0.0394(14) 0.0314(14) 0.0016(11) 0.0160(11) 0.0111(11)
O1 0.0404(12) 0.0522(14) 0.0400(12) -0.0018(10) 0.0226(11) 0.0186(11)
O2 0.140(4) 0.110(3) 0.0281(14) 0.0150(16) 0.0185(18) 0.072(3)
O4 0.116(3) 0.076(2) 0.063(2) -0.0194(18) 0.038(2) 0.013(2)
O5 0.0300(11) 0.0412(12) 0.0378(12) -0.0018(10) 0.0084(9) 0.0170(10)
O6 0.0297(11) 0.0420(12) 0.0443(13) -0.0023(10) 0.0165(10) 0.0140(10)
Ru1 0.02686(13) 0.02942(13) 0.02486(13) -0.00232(9) 0.01051(10) 0.00897(10)
Ru2 0.02795(13) 0.03382(14) 0.02816(14) -0.00397(9) 0.01368(10) 0.00801(10)
C39A 0.026(6) 0.096(12) 0.040(7) 0.010(7) 0.010(6) 0.006(7)
C41A 0.035(9) 0.027(8) 0.14(2) -0.021(10) 0.025(11) -0.002(6)
C42A 0.068(10) 0.041(7) 0.048(9) 0.002(6) 0.015(8) 0.008(7)
C39B 0.075(16) 0.049(12) 0.059(14) -0.004(10) 0.008(13) 0.049(12)
C41B 0.044(12) 0.016(7) 0.049(11) -0.003(7) 0.017(9) 0.016(8)
C42B 0.041(10) 0.071(13) 0.053(12) 0.028(10) 0.028(9) 0.036(10)
C40 0.063(6) 0.060(6) 0.145(11) -0.020(7) 0.062(7) -0.004(5)
C43 0.041(4) 0.068(5) 0.038(4) -0.001(4) 0.001(3) -0.004(4)
C44 0.039(4) 0.071(6) 0.050(5) -0.016(4) -0.002(4) -0.001(4)

loop_
_atom_type_symbol
_atom_type_description
_atom_type_scat_dispersion_real
_atom_type_scat_dispersion_imag
_atom_type_scat_source
C C 0.0181 0.0091 'International Tables Vol C Tables 4.2.6.8 and 6.1.1.4'
H H 0.0000 0.0000 'International Tables Vol C Tables 4.2.6.8 and 6.1.1.4'
Cl Cl 0.3639 0.7018 'International Tables Vol C Tables 4.2.6.8 and 6.1.1.4'
N N 0.0311 0.0180 'International Tables Vol C Tables 4.2.6.8 and 6.1.1.4'
O O 0.0492 0.0322 'International Tables Vol C Tables 4.2.6.8 and 6.1.1.4'
Ru Ru 0.0552 3.2960 'International Tables Vol C Tables 4.2.6.8 and 6.1.1.4'

loop_
_exptl_crystal_face_index_h
_exptl_crystal_face_index_k
_exptl_crystal_face_index_l
_exptl_crystal_face_perp_dist
1 1 -1 0.0702
1 1 0 0.0510
-1 -1 0 0.0363
1 1 1 0.0445
-1 -1 -1 0.0322
1 0 -1 0.0661
-1 0 1 0.0604
1 0 0 0.0473
-1 0 0 0.0460
-1 1 1 0.0499
1 -1 -1 0.0466
0 1 1 0.0503
0 -1 -1 0.0309
-1 1 0 0.0373
-1 1 -1 0.0559
0 1 0 0.0453
0 -1 0 0.0368
0 1 -1 0.0772
2 -1 1 0.0342
1 -2 -1 0.0270
-1 2 1 0.0488
-2 1 -1 0.0348
1 -2 1 0.0326
1 -2 2 0.0426
0 -1 2 0.0524

loop_
_geom_angle_atom_site_label_1
_geom_angle_atom_site_label_2
_geom_angle_atom_site_label_3
_geom_angle
_geom_angle_site_symmetry_1
_geom_angle_site_symmetry_3
_geom_angle_publ_flag
N1 C1 H1 119.1 . . ?
N1 C1 N2 121.7(3) . . ?
N2 C1 H1 119.1 . . ?
C3 C2 C7 119.3(3) . . ?
C3 C2 N1 120.3(3) . . ?
C7 C2 N1 120.3(3) . . ?
C2 C3 H3 119.6 . . ?
C2 C3 C4 120.8(3) . . ?
C4 C3 H3 119.6 . . ?
C3 C4 H4 120.1 . . ?
C5 C4 C3 119.8(3) . . ?
C5 C4 H4 120.1 . . ?
C4 C5 C6 120.0(3) . . ?
C4 C5 O1 124.7(3) . . ?
O1 C5 C6 115.2(3) . . ?
C5 C6 H6 120.1 . . ?
C7 C6 C5 119.9(3) . . ?
C7 C6 H6 120.1 . . ?
C2 C7 H7 119.9 . . ?
C6 C7 C2 120.1(3) . . ?
C6 C7 H7 119.9 . . ?
H8A C8 H8B 109.5 . . ?
H8A C8 H8C 109.5 . . ?
H8B C8 H8C 109.5 . . ?
O1 C8 H8A 109.5 . . ?
O1 C8 H8B 109.5 . . ?
O1 C8 H8C 109.5 . . ?
C10 C9 N2 119.0(3) . . ?
C14 C9 C10 118.8(3) . . ?
C14 C9 N2 122.2(3) . . ?
C9 C10 H10 119.9 . . ?
C11 C10 C9 120.2(4) . . ?
C11 C10 H10 119.9 . . ?
C10 C11 H11 120.0 . . ?
C12 C11 C10 120.1(4) . . ?
C12 C11 H11 120.0 . . ?
C11 C12 O2 114.5(4) . . ?
C13 C12 C11 120.4(4) . . ?
C13 C12 O2 125.1(4) . . ?
C12 C13 H13 120.5 . . ?
C12 C13 C14 119.0(4) . . ?
C14 C13 H13 120.5 . . ?
C9 C14 C13 121.5(4) . . ?
C9 C14 H14 119.3 . . ?
C13 C14 H14 119.3 . . ?
H15A C15 H15B 109.5 . . ?
H15A C15 H15C 109.5 . . ?
H15B C15 H15C 109.5 . . ?
O2 C15 H15A 109.5 . . ?
O2 C15 H15B 109.5 . . ?
O2 C15 H15C 109.5 . . ?
N3 C16 H16 119.5 . . ?
N3 C16 N4 121.0(3) . . ?
N4 C16 H16 119.5 . . ?
C18 C17 C22B 122.6(6) . . ?
C18 C17 N3 121.2(4) . . ?
C22A C17 C18 110.7(7) . . ?
C22A C17 N3 125.9(7) . . ?
N3 C17 C22B 115.9(5) . . ?
C17 C18 H18A 124.9 . . ?
C17 C18 H18 111.9 . . ?
C17 C18 C19B 110.3(8) . . ?
C19A C18 C17 136.2(8) . . ?
C19A C18 H18 111.9 . . ?
C19B C18 H18A 124.9 . . ?
C18 C19A H19A 126.3 . . ?
C18 C19A C20A 107.4(10) . . ?
C20A C19A H19A 126.3 . . ?
C21A C20A C19A 120.0(11) . . ?
C21A C20A O3A 125.4(14) . . ?
O3A C20A C19A 114.6(12) . . ?
C20A C21A H21A 119.7 . . ?
C20A C21A C22A 120.5(10) . . ?
C22A C21A H21A 119.7 . . ?
C17 C22A C21A 121.8(11) . . ?
C17 C22A H22A 119.1 . . ?
C21A C22A H22A 119.1 . . ?
H23A C23A H23B 109.5 . . ?
H23A C23A H23C 109.5 . . ?
H23B C23A H23C 109.5 . . ?
O3A C23A H23A 109.5 . . ?
O3A C23A H23B 109.5 . . ?
O3A C23A H23C 109.5 . . ?
C20A O3A C23A 116.5(11) . . ?
C18 C19B H19B 117.7 . . ?
C20B C19B C18 124.7(8) . . ?
C20B C19B H19B 117.7 . . ?
C19B C20B C21B 121.4(9) . . ?
C19B C20B O3B 121.9(13) . . ?
C21B C20B O3B 116.5(11) . . ?
C20B C21B H21B 120.7 . . ?
C20B C21B C22B 118.6(10) . . ?
C22B C21B H21B 120.7 . . ?
C17 C22B H22B 119.7 . . ?
C21B C22B C17 120.5(9) . . ?
C21B C22B H22B 119.7 . . ?
H23D C23B H23E 109.5 . . ?
H23D C23B H23F 109.5 . . ?
H23E C23B H23F 109.5 . . ?
O3B C23B H23D 109.5 . . ?
O3B C23B H23E 109.5 . . ?
O3B C23B H23F 109.5 . . ?
C20B O3B C23B 117.7(12) . . ?
C25 C24 N4 121.7(3) . . ?
C29 C24 C25 118.3(3) . . ?
C29 C24 N4 119.8(3) . . ?
C24 C25 H25 119.2 . . ?
C26 C25 C24 121.5(4) . . ?
C26 C25 H25 119.2 . . ?
C25 C26 H26 119.8 . . ?
C27 C26 C25 120.4(4) . . ?
C27 C26 H26 119.8 . . ?
C26 C27 C28 120.2(4) . . ?
C26 C27 O4 114.5(5) . . ?
C28 C27 O4 125.3(5) . . ?
C27 C28 H28 120.1 . . ?
C27 C28 C29 119.8(4) . . ?
C29 C28 H28 120.1 . . ?
C24 C29 C28 119.8(4) . . ?
C24 C29 H29 120.1 . . ?
C28 C29 H29 120.1 . . ?
H30A C30 H30B 109.5 . . ?
H30A C30 H30C 109.5 . . ?
H30B C30 H30C 109.5 . . ?
O4 C30 H30A 109.5 . . ?
O4 C30 H30B 109.5 . . ?
O4 C30 H30C 109.5 . . ?
O5 C31 C32 117.3(3) . . ?
O5 C31 O6 124.0(3) . . ?
O6 C31 C32 118.7(3) . . ?
C31 C32 H32A 109.5 . . ?
C31 C32 H32B 109.5 . . ?
C31 C32 H32C 109.5 . . ?
H32A C32 H32B 109.5 . . ?
H32A C32 H32C 109.5 . . ?
H32B C32 H32C 109.5 . . ?
N5 C33 C34 123.5(3) . . ?
N5 C33 N6 116.9(3) . . ?
N6 C33 C34 119.6(3) . . ?
C33 C34 H34 120.3 . . ?
C35 C34 C33 119.4(3) . . ?
C35 C34 H34 120.3 . . ?
C34 C35 H35 120.0 . . ?
C34 C35 C36 120.1(3) . . ?
C36 C35 H35 120.0 . . ?
C35 C36 H36 120.2 . . ?
C37 C36 C35 119.5(3) . . ?
C37 C36 H36 120.2 . . ?
C36 C37 C38 122.8(3) . . ?
C36 C37 N6 121.3(3) . . ?
N6 C37 C38 115.8(3) . . ?
C37 C38 H38A 109.5 . . ?
C37 C38 H38B 109.5 . . ?
C37 C38 H38C 109.5 . . ?
H38A C38 H38B 109.5 . . ?
H38A C38 H38C 109.5 . . ?
H38B C38 H38C 109.5 . . ?
C1 N1 C2 118.2(3) . . ?
C1 N1 Ru1 118.8(2) . . ?
C2 N1 Ru1 123.0(2) . . ?
C1 N2 C9 118.8(3) . . ?
C1 N2 Ru2 119.4(2) . . ?
C9 N2 Ru2 121.2(2) . . ?
C16 N3 C17 118.1(3) . . ?
C16 N3 Ru1 118.6(2) . . ?
C17 N3 Ru1 123.0(2) . . ?
C16 N4 C24 120.4(3) . . ?
C16 N4 Ru2 120.6(2) . . ?
C24 N4 Ru2 118.9(2) . . ?
C33 N5 Ru1 125.7(2) . . ?
C33 N5 H5 113(3) . . ?
Ru1 N5 H5 122(3) . . ?
C33 N6 C37 119.9(3) . . ?
C33 N6 Ru2 117.5(2) . . ?
C37 N6 Ru2 122.5(2) . . ?
C5 O1 C8 117.2(3) . . ?
C12 O2 C15 117.8(5) . . ?
C30 O4 C27 119.0(5) . . ?
C31 O5 Ru1 120.3(2) . . ?
C31 O6 Ru2 117.3(2) . . ?
N1 Ru1 Cl03 96.87(7) . . ?
N1 Ru1 N3 91.81(12) . . ?
N1 Ru1 O5 177.27(9) . . ?
N1 Ru1 Ru2 90.08(7) . . ?
N3 Ru1 Cl03 93.01(8) . . ?
N3 Ru1 Ru2 89.81(7) . . ?
N5 Ru1 Cl03 89.21(8) . . ?
N5 Ru1 N1 90.25(11) . . ?
N5 Ru1 N3 176.77(10) . . ?
N5 Ru1 O5 90.64(11) . . ?
N5 Ru1 Ru2 87.70(8) . . ?
O5 Ru1 Cl03 85.73(7) . . ?
O5 Ru1 N3 87.19(11) . . ?
O5 Ru1 Ru2 87.38(6) . . ?
Ru2 Ru1 Cl03 172.41(2) . . ?
N2 Ru2 N4 92.21(12) . . ?
N2 Ru2 N6 91.18(11) . . ?
N2 Ru2 O6 178.87(10) . . ?
N2 Ru2 Ru1 90.01(7) . . ?
N4 Ru2 N6 176.00(10) . . ?
N4 Ru2 O6 88.38(11) . . ?
N4 Ru2 Ru1 90.02(8) . . ?
N6 Ru2 O6 88.20(11) . . ?
N6 Ru2 Ru1 92.12(8) . . ?
O6 Ru2 Ru1 90.95(7) . . ?
H39A C39A H39B 107.6 . . ?
C40 C39A H39A 108.7 . . ?
C40 C39A H39B 108.7 . . ?
C40 C39A C44 114.4(14) . . ?
C44 C39A H39A 108.7 . . ?
C44 C39A H39B 108.7 . . ?
H41A C41A H41B 106.7 . . ?
C42A C41A H41A 106.8 . . ?
C42A C41A H41B 106.8 . . ?
C42A C41A C40 122.0(15) . . ?
C40 C41A H41A 106.8 . . ?
C40 C41A H41B 106.8 . . ?
C41A C42A H42A 108.1 . . ?
C41A C42A H42B 108.1 . . ?
C41A C42A C43 116.7(16) . . ?
H42A C42A H42B 107.3 . . ?
C43 C42A H42A 108.1 . . ?
C43 C42A H42B 108.1 . . ?
H39C C39B H39D 108.4 . . ?
C40 C39B H39C 110.1 . . ?
C40 C39B H39D 110.1 . . ?
C44 C39B H39C 110.1 . . ?
C44 C39B H39D 110.1 . . ?
C44 C39B C40 108.0(18) . . ?
H41C C41B H41D 106.3 . . ?
C42B C41B H41C 106.1 . . ?
C42B C41B H41D 106.1 . . ?
C42B C41B C40 125.0(16) . . ?
C40 C41B H41C 106.1 . . ?
C40 C41B H41D 106.1 . . ?
C41B C42B H42C 108.1 . . ?
C41B C42B H42D 108.1 . . ?
C41B C42B C43 116.7(15) . . ?
H42C C42B H42D 107.3 . . ?
C43 C42B H42C 108.1 . . ?
C43 C42B H42D 108.1 . . ?
C39A C40 C41A 112.2(12) . . ?
C39A C40 H40A 109.2 . . ?
C39A C40 H40B 109.2 . . ?
C41A C40 H40A 109.2 . . ?
C41A C40 H40B 109.2 . . ?
C39B C40 H40C 111.6 . . ?
C39B C40 H40D 111.6 . . ?
C41B C40 C39B 101.0(14) . . ?
C41B C40 H40C 111.6 . . ?
C41B C40 H40D 111.6 . . ?
H40A C40 H40B 107.9 . . ?
H40C C40 H40D 109.4 . . ?
C42A C43 H43A 108.4 . . ?
C42A C43 H43B 108.4 . . ?
C42B C43 H43C 109.3 . . ?
C42B C43 H43D 109.3 . . ?
C42B C43 C44 111.4(10) . . ?
H43A C43 H43B 107.4 . . ?
H43C C43 H43D 108.0 . . ?
C44 C43 C42A 115.7(9) . . ?
C44 C43 H43A 108.4 . . ?
C44 C43 H43B 108.4 . . ?
C44 C43 H43C 109.3 . . ?
C44 C43 H43D 109.3 . . ?
C39A C44 H44A 107.9 . . ?
C39A C44 H44B 107.9 . . ?
C39B C44 C43 129.0(13) . . ?
C39B C44 H44C 105.0 . . ?
C39B C44 H44D 105.0 . . ?
C43 C44 C39A 117.5(9) . . ?
C43 C44 H44A 107.9 . . ?
C43 C44 H44B 107.9 . . ?
C43 C44 H44C 105.0 . . ?
C43 C44 H44D 105.0 . . ?
H44A C44 H44B 107.2 . . ?
H44C C44 H44D 105.9 . . ?

loop_
_geom_bond_atom_site_label_1
_geom_bond_atom_site_label_2
_geom_bond_distance
_geom_bond_site_symmetry_2
_geom_bond_publ_flag
C1 H1 0.9500 . ?
C1 N1 1.312(4) . ?
C1 N2 1.328(4) . ?
C2 C3 1.380(5) . ?
C2 C7 1.392(4) . ?
C2 N1 1.433(4) . ?
C3 H3 0.9500 . ?
C3 C4 1.389(4) . ?
C4 H4 0.9500 . ?
C4 C5 1.378(5) . ?
C5 C6 1.392(5) . ?
C5 O1 1.378(3) . ?
C6 H6 0.9500 . ?
C6 C7 1.388(4) . ?
C7 H7 0.9500 . ?
C8 H8A 0.9800 . ?
C8 H8B 0.9800 . ?
C8 H8C 0.9800 . ?
C8 O1 1.430(4) . ?
C9 C10 1.395(5) . ?
C9 C14 1.362(5) . ?
C9 N2 1.427(4) . ?
C10 H10 0.9500 . ?
C10 C11 1.383(5) . ?
C11 H11 0.9500 . ?
C11 C12 1.381(7) . ?
C12 C13 1.369(6) . ?
C12 O2 1.381(5) . ?
C13 H13 0.9500 . ?
C13 C14 1.399(5) . ?
C14 H14 0.9500 . ?
C15 H15A 0.9800 . ?
C15 H15B 0.9800 . ?
C15 H15C 0.9800 . ?
C15 O2 1.412(7) . ?
C16 H16 0.9500 . ?
C16 N3 1.314(4) . ?
C16 N4 1.325(4) . ?
C17 C18 1.361(6) . ?
C17 C22A 1.229(13) . ?
C17 C22B 1.537(12) . ?
C17 N3 1.428(4) . ?
C18 H18A 0.9500 . ?
C18 H18 0.9500 . ?
C18 C19A 1.302(12) . ?
C18 C19B 1.553(14) . ?
C19A H19A 0.9500 . ?
C19A C20A 1.380(15) . ?
C20A C21A 1.375(17) . ?
C20A O3A 1.376(14) . ?
C21A H21A 0.9500 . ?
C21A C22A 1.406(16) . ?
C22A H22A 0.9500 . ?
C23A H23A 0.9800 . ?
C23A H23B 0.9800 . ?
C23A H23C 0.9800 . ?
C23A O3A 1.396(15) . ?
C19B H19B 0.9500 . ?
C19B C20B 1.374(15) . ?
C20B C21B 1.378(16) . ?
C20B O3B 1.380(13) . ?
C21B H21B 0.9500 . ?
C21B C22B 1.381(14) . ?
C22B H22B 0.9500 . ?
C23B H23D 0.9800 . ?
C23B H23E 0.9800 . ?
C23B H23F 0.9800 . ?
C23B O3B 1.425(17) . ?
C24 C25 1.393(5) . ?
C24 C29 1.370(5) . ?
C24 N4 1.419(4) . ?
C25 H25 0.9500 . ?
C25 C26 1.373(6) . ?
C26 H26 0.9500 . ?
C26 C27 1.346(7) . ?
C27 C28 1.378(7) . ?
C27 O4 1.391(5) . ?
C28 H28 0.9500 . ?
C28 C29 1.417(6) . ?
C29 H29 0.9500 . ?
C30 H30A 0.9800 . ?
C30 H30B 0.9800 . ?
C30 H30C 0.9800 . ?
C30 O4 1.368(7) . ?
C31 C32 1.496(5) . ?
C31 O5 1.265(4) . ?
C31 O6 1.273(4) . ?
C32 H32A 0.9800 . ?
C32 H32B 0.9800 . ?
C32 H32C 0.9800 . ?
C33 C34 1.422(5) . ?
C33 N5 1.326(4) . ?
C33 N6 1.372(4) . ?
C34 H34 0.9500 . ?
C34 C35 1.362(5) . ?
C35 H35 0.9500 . ?
C35 C36 1.408(6) . ?
C36 H36 0.9500 . ?
C36 C37 1.360(5) . ?
C37 C38 1.498(5) . ?
C37 N6 1.375(4) . ?
C38 H38A 0.9800 . ?
C38 H38B 0.9800 . ?
C38 H38C 0.9800 . ?
Cl03 Ru1 2.4217(7) . ?
N1 Ru1 2.050(3) . ?
N2 Ru2 2.032(3) . ?
N3 Ru1 2.095(3) . ?
N4 Ru2 2.045(3) . ?
N5 Ru1 2.017(3) . ?
N5 H5 0.91(4) . ?
N6 Ru2 2.068(3) . ?
O5 Ru1 2.088(2) . ?
O6 Ru2 2.070(2) . ?
Ru1 Ru2 2.3024(3) . ?
C39A H39A 0.9900 . ?
C39A H39B 0.9900 . ?
C39A C40 1.27(2) . ?
C39A C44 1.454(14) . ?
C41A H41A 0.9900 . ?
C41A H41B 0.9900 . ?
C41A C42A 1.33(2) . ?
C41A C40 1.52(3) . ?
C42A H42A 0.9900 . ?
C42A H42B 0.9900 . ?
C42A C43 1.489(16) . ?
C39B H39C 0.9900 . ?
C39B H39D 0.9900 . ?
C39B C40 1.64(2) . ?
C39B C44 1.16(3) . ?
C41B H41C 0.9900 . ?
C41B H41D 0.9900 . ?
C41B C42B 1.27(3) . ?
C41B C40 1.54(2) . ?
C42B H42C 0.9900 . ?
C42B H42D 0.9900 . ?
C42B C43 1.44(2) . ?
C40 H40A 0.9900 . ?
C40 H40B 0.9900 . ?
C40 H40C 0.9900 . ?
C40 H40D 0.9900 . ?
C43 H43A 0.9900 . ?
C43 H43B 0.9900 . ?
C43 H43C 0.9900 . ?
C43 H43D 0.9900 . ?
C43 C44 1.442(14) . ?
C44 H44A 0.9900 . ?
C44 H44B 0.9900 . ?
C44 H44C 0.9900 . ?
C44 H44D 0.9900 . ?

loop_
_exptl_oxdiff_crystal_face_indexfrac_h
_exptl_oxdiff_crystal_face_indexfrac_k
_exptl_oxdiff_crystal_face_indexfrac_l
_exptl_oxdiff_crystal_face_x
_exptl_oxdiff_crystal_face_y
_exptl_oxdiff_crystal_face_z
1.0039 0.9937 -0.9938 -0.0779 -0.1716 0.0955
0.9996 0.9954 0.0079 -0.0593 -0.1048 0.1889
-0.9996 -0.9954 -0.0079 0.0593 0.1048 -0.1889
0.9952 0.9971 1.0095 -0.0407 -0.0379 0.2823
-0.9952 -0.9971 -1.0095 0.0407 0.0379 -0.2823
1.0022 -0.0036 -0.9956 -0.1115 -0.0892 0.0082
-1.0022 0.0036 0.9956 0.1115 0.0892 -0.0082
0.9979 -0.0019 0.0061 -0.0929 -0.0223 0.1016
-0.9979 0.0019 -0.0061 0.0929 0.0223 -0.1016
-1.0006 1.0010 0.9974 0.1451 0.0068 0.0790
1.0006 -1.0010 -0.9974 -0.1451 -0.0068 -0.0790
-0.0027 0.9990 1.0034 0.0522 -0.0156 0.1807
0.0027 -0.9990 -1.0034 -0.0522 0.0156 -0.1807
-0.9963 0.9993 -0.0043 0.1265 -0.0601 -0.0144
-0.9920 0.9975 -1.0059 0.1079 -0.1270 -0.1078
0.0016 0.9973 0.0018 0.0336 -0.0824 0.0873
-0.0016 -0.9973 -0.0018 -0.0336 0.0824 -0.0873
0.0060 0.9956 -0.9998 0.0150 -0.1493 -0.0061
1.9899 -0.9995 1.0119 -0.2007 0.1046 0.2094
0.9990 -1.9983 -0.9992 -0.1786 0.0756 -0.1663
-0.9990 1.9983 0.9992 0.1786 -0.0756 0.1663
-1.9899 0.9995 -1.0119 0.2007 -0.1046 -0.2094
0.9903 -1.9949 1.0041 -0.1415 0.2094 0.0205
0.9860 -1.9931 2.0057 -0.1229 0.2763 0.1139
-0.0103 -0.9939 2.0015 0.0036 0.2162 0.0995
